data_2230336
loop_
_publ_author_name
'Pojarov\'a, Michaela'
'Du\<sek, Michal'
'Jan\<ca\<r\'ik, Andrej'
'Makrl\'ik, Emanuel'
'Sedl\'akov\'a, Zde\<nka'

_publ_section_title
;
 2-(2-Methoxyphenyl)-1-benzofuran
;
_journal_coeditor_code HB5866
_journal_issue 6
_journal_name_full 'Acta Crystallographica Section E'
_journal_page_first o1427
_journal_paper_doi 10.1107/S1600536811017168
_journal_volume 67
_journal_year 2011
_chemical_formula_iupac 'C15 H12 O2'
_chemical_formula_moiety 'C15 H12 O2'
_chemical_formula_sum 'C15 H12 O2'
_chemical_formula_weight 224.25
_chemical_name_systematic
;
2-(2-Methoxyphenyl)-1-benzofuran
;
_space_group_IT_number 19
_symmetry_cell_setting orthorhombic
_symmetry_space_group_name_Hall 'P 2ac 2ab'
_symmetry_space_group_name_H-M 'P 21 21 21'
_atom_sites_solution_hydrogens geom
_atom_sites_solution_primary direct
_atom_sites_solution_secondary difmap
_audit_creation_method SHELXL-97
_cell_angle_alpha 90.00
_cell_angle_beta 90.00
_cell_angle_gamma 90.00
_cell_formula_units_Z 4
_cell_length_a 6.94190(10)
_cell_length_b 11.4409(2)
_cell_length_c 14.1703(3)
_cell_measurement_reflns_used 7843
_cell_measurement_temperature 120.0
_cell_measurement_theta_max 66.94
_cell_measurement_theta_min 3.12
_cell_volume 1125.43(3)
_computing_cell_refinement 'CrysAlisPro (Oxford Diffraction, 2010)'
_computing_data_collection 'CrysAlisPro (Oxford Diffraction, 2010)'
_computing_data_reduction 'CrysAlisPro (Oxford Diffraction, 2010)'
_computing_molecular_graphics '<i>Mercury</i> (Macrae <i>et al.</i>, 2006)'
_computing_publication_material 'publCIF (Westrip, 2010)'
_computing_structure_refinement 'SHELXL97 (Sheldrick, 2008)'
_computing_structure_solution 'SHELXS97 (Sheldrick, 2008)'
_diffrn_ambient_temperature 120.0
_diffrn_detector_area_resol_mean 10.3748
_diffrn_measured_fraction_theta_full 1.000
_diffrn_measured_fraction_theta_max 1.000
_diffrn_measurement_device_type 'Oxford Diffraction Xcalibur Atlas Gemini ultra'
_diffrn_measurement_method 'Rotation method data acquisition using \w scans'
_diffrn_radiation_monochromator mirror
_diffrn_radiation_source 'Enhance Ultra (Cu) X-ray Source'
_diffrn_radiation_type 'Cu K\a'
_diffrn_radiation_wavelength 1.5418
_diffrn_reflns_av_R_equivalents 0.0499
_diffrn_reflns_av_sigmaI/netI 0.0292
_diffrn_reflns_limit_h_max 7
_diffrn_reflns_limit_h_min -8
_diffrn_reflns_limit_k_max 13
_diffrn_reflns_limit_k_min -13
_diffrn_reflns_limit_l_max 14
_diffrn_reflns_limit_l_min -16
_diffrn_reflns_number 11347
_diffrn_reflns_theta_full 67.05
_diffrn_reflns_theta_max 67.05
_diffrn_reflns_theta_min 4.97
_exptl_absorpt_coefficient_mu 0.698
_exptl_absorpt_correction_T_max 1.000
_exptl_absorpt_correction_T_min 0.683
_exptl_absorpt_correction_type multi-scan
_exptl_absorpt_process_details
;
(CrysAlis Pro; Oxford Diffraction,  2010)
;
_exptl_crystal_colour colourless
_exptl_crystal_density_diffrn 1.323
_exptl_crystal_density_method 'not measured'
_exptl_crystal_description plate
_exptl_crystal_F_000 472
_exptl_crystal_size_max 0.27
_exptl_crystal_size_mid 0.25
_exptl_crystal_size_min 0.12
_refine_diff_density_max 0.201
_refine_diff_density_min -0.142
_refine_ls_abs_structure_details 'Flack (1983), 822 Friedel pairs'
_refine_ls_abs_structure_Flack -0.2(2)
_refine_ls_extinction_method none
_refine_ls_goodness_of_fit_ref 1.087
_refine_ls_hydrogen_treatment constr
_refine_ls_matrix_type full
_refine_ls_number_parameters 155
_refine_ls_number_reflns 2006
_refine_ls_number_restraints 0
_refine_ls_restrained_S_all 1.087
_refine_ls_R_factor_all 0.0342
_refine_ls_R_factor_gt 0.0334
_refine_ls_shift/su_max 0.000
_refine_ls_shift/su_mean 0.000
_refine_ls_structure_factor_coef Fsqd
_refine_ls_weighting_details 'calc w=1/[\s^2^(Fo^2^)+(0.0543P)^2^+0.1530P] where P=(Fo^2^+2Fc^2^)/3'
_refine_ls_weighting_scheme calc
_refine_ls_wR_factor_gt 0.0869
_refine_ls_wR_factor_ref 0.0880
_reflns_number_gt 1955
_reflns_number_total 2006
_reflns_threshold_expression I>2\s(I)
_cod_data_source_file hb5866.cif
_cod_data_source_block I
_cod_original_sg_symbol_Hall 'P 2ab 2ac'
_cod_database_code 2230336
_cod_database_fobs_code 2230336

loop_
_symmetry_equiv_pos_as_xyz
'x, y, z'
'-x+1/2, -y, z+1/2'
'-x, y+1/2, -z+1/2'
'x+1/2, -y+1/2, -z'

loop_
_atom_site_type_symbol
_atom_site_label
_atom_site_fract_x
_atom_site_fract_y
_atom_site_fract_z
_atom_site_U_iso_or_equiv
_atom_site_adp_type
_atom_site_calc_flag
_atom_site_refinement_flags
_atom_site_occupancy
_atom_site_symmetry_multiplicity
_atom_site_disorder_assembly
_atom_site_disorder_group
O O1 1.06771(15) 0.13587(9) 0.33592(7) 0.0323(3) Uani d . 1 1 . .
O O2 0.61359(14) 0.36286(9) 0.28934(7) 0.0293(3) Uani d . 1 1 . .
C C2 1.0779(2) 0.24444(13) 0.37522(10) 0.0282(3) Uani d . 1 1 . .
C C11 0.4903(2) 0.32298(13) 0.22083(10) 0.0281(3) Uani d . 1 1 . .
C C6 0.9320(2) 0.43475(13) 0.38967(10) 0.0301(3) Uani d . 1 1 . .
H H6 0.8355 0.4875 0.3737 0.036 Uiso calc R 1 1 . .
C C7 0.9277(2) 0.32219(13) 0.35139(10) 0.0275(3) Uani d . 1 1 . .
C C3 1.2221(2) 0.27897(14) 0.43667(11) 0.0319(3) Uani d . 1 1 . .
H H3 1.3202 0.2272 0.4525 0.038 Uiso calc R 1 1 . .
C C15 0.4610(2) 0.17104(13) 0.10446(11) 0.0322(3) Uani d . 1 1 . .
H H15 0.5069 0.1044 0.0743 0.039 Uiso calc R 1 1 . .
C C9 0.7486(2) 0.20323(12) 0.22207(11) 0.0295(3) Uani d . 1 1 . .
H H9 0.8343 0.1430 0.2087 0.035 Uiso calc R 1 1 . .
C C14 0.2874(2) 0.22039(14) 0.07865(11) 0.0344(4) Uani d . 1 1 . .
H H14 0.2165 0.1869 0.0300 0.041 Uiso calc R 1 1 . .
C C5 1.0769(2) 0.46960(13) 0.45085(11) 0.0333(3) Uani d . 1 1 . .
H H5 1.0774 0.5449 0.4755 0.040 Uiso calc R 1 1 . .
C C10 0.5664(2) 0.22374(13) 0.17718(10) 0.0283(3) Uani d . 1 1 . .
C C8 0.7723(2) 0.28854(12) 0.28798(10) 0.0268(3) Uani d . 1 1 . .
C C13 0.2159(2) 0.31977(14) 0.12430(11) 0.0346(4) Uani d . 1 1 . .
H H13 0.0980 0.3505 0.1055 0.041 Uiso calc R 1 1 . .
C C12 0.3160(2) 0.37352(14) 0.19675(11) 0.0333(3) Uani d . 1 1 . .
H H12 0.2690 0.4395 0.2274 0.040 Uiso calc R 1 1 . .
C C1 1.2147(3) 0.05403(14) 0.36035(12) 0.0382(4) Uani d . 1 1 . .
H H1A 1.3373 0.0828 0.3394 0.046 Uiso calc R 1 1 . .
H H1B 1.1884 -0.0196 0.3305 0.046 Uiso calc R 1 1 . .
H H1C 1.2171 0.0438 0.4276 0.046 Uiso calc R 1 1 . .
C C4 1.2206(2) 0.39125(14) 0.47490(11) 0.0352(4) Uani d . 1 1 . .
H H4 1.3168 0.4136 0.5168 0.042 Uiso calc R 1 1 . .

loop_
_atom_site_aniso_label
_atom_site_aniso_U_11
_atom_site_aniso_U_22
_atom_site_aniso_U_33
_atom_site_aniso_U_12
_atom_site_aniso_U_13
_atom_site_aniso_U_23
O1 0.0364(5) 0.0258(5) 0.0348(5) 0.0044(5) -0.0035(5) -0.0030(4)
O2 0.0288(5) 0.0280(5) 0.0311(5) 0.0011(4) 0.0007(4) -0.0013(4)
C2 0.0321(7) 0.0253(7) 0.0272(7) -0.0002(6) 0.0043(6) 0.0028(5)
C11 0.0276(6) 0.0282(7) 0.0284(7) -0.0049(6) 0.0025(6) 0.0041(6)
C6 0.0328(8) 0.0259(7) 0.0317(7) 0.0009(6) 0.0005(6) 0.0025(6)
C7 0.0300(7) 0.0253(7) 0.0271(7) -0.0013(6) 0.0031(6) 0.0029(6)
C3 0.0322(7) 0.0303(7) 0.0331(8) 0.0005(7) -0.0021(6) 0.0049(6)
C15 0.0370(8) 0.0273(7) 0.0324(7) -0.0031(6) -0.0008(6) 0.0006(6)
C9 0.0320(7) 0.0251(7) 0.0314(8) 0.0011(6) 0.0007(6) -0.0008(6)
C14 0.0351(8) 0.0332(8) 0.0349(8) -0.0076(7) -0.0039(7) 0.0039(6)
C5 0.0388(8) 0.0257(7) 0.0352(8) -0.0034(7) -0.0023(7) -0.0010(6)
C10 0.0307(7) 0.0251(7) 0.0291(7) -0.0032(6) 0.0026(6) 0.0033(6)
C8 0.0279(6) 0.0235(7) 0.0289(7) 0.0008(6) 0.0030(6) 0.0033(6)
C13 0.0276(7) 0.0372(8) 0.0389(8) -0.0024(7) -0.0013(6) 0.0072(7)
C12 0.0318(7) 0.0309(8) 0.0373(8) 0.0014(7) 0.0046(6) 0.0029(6)
C1 0.0394(8) 0.0316(8) 0.0437(9) 0.0092(7) -0.0027(7) -0.0036(7)
C4 0.0382(8) 0.0326(8) 0.0348(8) -0.0048(7) -0.0059(7) 0.0015(6)

loop_
_atom_type_symbol
_atom_type_description
_atom_type_scat_dispersion_real
_atom_type_scat_dispersion_imag
_atom_type_scat_source
C C 0.0181 0.0091 'International Tables Vol C Tables 4.2.6.8 and 6.1.1.4'
H H 0.0000 0.0000 'International Tables Vol C Tables 4.2.6.8 and 6.1.1.4'
O O 0.0492 0.0322 'International Tables Vol C Tables 4.2.6.8 and 6.1.1.4'

loop_
_geom_angle_atom_site_label_1
_geom_angle_atom_site_label_2
_geom_angle_atom_site_label_3
_geom_angle_site_symmetry_1
_geom_angle_site_symmetry_3
_geom_angle
_geom_angle_publ_flag
C2 O1 C1 . . 117.50(12) n
C11 O2 C8 . . 106.31(11) n
O1 C2 C3 . . 123.68(14) n
O1 C2 C7 . . 116.00(14) n
C3 C2 C7 . . 120.31(13) n
O2 C11 C12 . . 125.51(14) n
O2 C11 C10 . . 110.34(13) n
C12 C11 C10 . . 124.14(14) n
C5 C6 C7 . . 121.56(14) n
C5 C6 H6 . . 119.2 n
C7 C6 H6 . . 119.2 n
C6 C7 C2 . . 118.17(14) n
C6 C7 C8 . . 119.94(13) n
C2 C7 C8 . . 121.89(13) n
C2 C3 C4 . . 120.13(15) n
C2 C3 H3 . . 119.9 n
C4 C3 H3 . . 119.9 n
C14 C15 C10 . . 118.36(15) n
C14 C15 H15 . . 120.8 n
C10 C15 H15 . . 120.8 n
C8 C9 C10 . . 107.07(13) n
C8 C9 H9 . . 126.5 n
C10 C9 H9 . . 126.5 n
C15 C14 C13 . . 121.31(15) n
C15 C14 H14 . . 119.3 n
C13 C14 H14 . . 119.3 n
C4 C5 C6 . . 119.38(14) n
C4 C5 H5 . . 120.3 n
C6 C5 H5 . . 120.3 n
C11 C10 C15 . . 118.58(14) n
C11 C10 C9 . . 105.67(13) n
C15 C10 C9 . . 135.74(15) n
C9 C8 O2 . . 110.60(12) n
C9 C8 C7 . . 134.67(14) n
O2 C8 C7 . . 114.61(11) n
C12 C13 C14 . . 121.74(15) n
C12 C13 H13 . . 119.1 n
C14 C13 H13 . . 119.1 n
C11 C12 C13 . . 115.87(15) n
C11 C12 H12 . . 122.1 n
C13 C12 H12 . . 122.1 n
O1 C1 H1A . . 109.5 n
O1 C1 H1B . . 109.5 n
H1A C1 H1B . . 109.5 n
O1 C1 H1C . . 109.5 n
H1A C1 H1C . . 109.5 n
H1B C1 H1C . . 109.5 n
C5 C4 C3 . . 120.42(15) n
C5 C4 H4 . . 119.8 n
C3 C4 H4 . . 119.8 n

loop_
_geom_bond_atom_site_label_1
_geom_bond_atom_site_label_2
_geom_bond_site_symmetry_2
_geom_bond_distance
_geom_bond_publ_flag
O1 C2 . 1.3630(18) n
O1 C1 . 1.4273(18) n
O2 C11 . 1.3723(18) n
O2 C8 . 1.3921(17) n
C2 C3 . 1.384(2) n
C2 C7 . 1.411(2) n
C11 C12 . 1.384(2) n
C11 C10 . 1.397(2) n
C6 C5 . 1.386(2) n
C6 C7 . 1.398(2) n
C6 H6 . 0.9300 n
C7 C8 . 1.456(2) n
C3 C4 . 1.394(2) n
C3 H3 . 0.9300 n
C15 C14 . 1.380(2) n
C15 C10 . 1.400(2) n
C15 H15 . 0.9300 n
C9 C8 . 1.361(2) n
C9 C10 . 1.435(2) n
C9 H9 . 0.9300 n
C14 C13 . 1.399(2) n
C14 H14 . 0.9300 n
C5 C4 . 1.384(2) n
C5 H5 . 0.9300 n
C13 C12 . 1.384(2) n
C13 H13 . 0.9300 n
C12 H12 . 0.9300 n
C1 H1A . 0.9600 n
C1 H1B . 0.9600 n
C1 H1C . 0.9600 n
C4 H4 . 0.9300 n

loop_
_geom_hbond_atom_site_label_D
_geom_hbond_atom_site_label_H
_geom_hbond_atom_site_label_A
_geom_hbond_site_symmetry_A
_geom_hbond_distance_DH
_geom_hbond_distance_HA
_geom_hbond_distance_DA
_geom_hbond_angle_DHA
_geom_hbond_publ_flag
C1 H1B O2 3_745 0.96 2.57 3.272(2) 131 y
C3 H3 Cg1 4_556 0.93 2.78 3.604(2) 149 y

loop_
_cod_related_entry_id
_cod_related_entry_database
_cod_related_entry_code
1 ChemSpider 9622279
